data_4503118
loop_
_publ_author_name
'Ergaz, Itzhak'
'Toscano, Rub\'en Alfredo'
'Delgado, Guillermo'
'Steinberg, Avital'
'Glaser, Robert'

_publ_section_title
;
 The Effect of Environment on Molecular Structure: The Crystalline-State
 Stereochemistry ofN-Methylated Adamantane 1,3-Diammonium Salts
;
_journal_issue 4
_journal_name_full 'Crystal Growth &amp; Design'
_journal_page_first 1399
_journal_paper_doi 10.1021/cg0704908
_journal_volume 8
_journal_year 2008
_chemical_formula_moiety 'C18 H36 N2, 2(H2 O), 2(Br)'
_chemical_formula_sum 'C18 H40 Br2 N2 O2'
_chemical_formula_weight 476.34
_chemical_name_systematic
; 
5,7,N,N,N,N',N',N'-octamethyl-1,3-diaminoadamantane dibromide dihydrate
;
_space_group_IT_number 2
_symmetry_cell_setting triclinic
_symmetry_space_group_name_Hall '-P 1'
_symmetry_space_group_name_H-M 'P -1'
_atom_sites_solution_hydrogens geom
_atom_sites_solution_primary direct
_atom_sites_solution_secondary difmap
_audit_creation_method SHELXL-97
_cell_angle_alpha 108.774(2)
_cell_angle_beta 90.969(2)
_cell_angle_gamma 90.791(2)
_cell_formula_units_Z 4
_cell_length_a 9.1540(10)
_cell_length_b 14.825(2)
_cell_length_c 16.722(2)
_cell_measurement_reflns_used 7536
_cell_measurement_temperature 173(2)
_cell_measurement_theta_max 25.34
_cell_measurement_theta_min 2.23
_cell_volume 2147.8(5)
_computing_cell_refinement 'SMART V 5.625 (Bruker, 1999)'
_computing_data_collection 'SMART V 5.625 (Bruker, 1999)'
_computing_data_reduction 'SAINT V 6.23C (Bruker, 1999)'
_computing_molecular_graphics 'SHELXTL V 6.12 (Sheldrick, 2000)'
_computing_publication_material 'SHELXTL V 6.12 (Sheldrick, 2000)'
_computing_structure_refinement 'SHELXTL V 6.12 (Sheldrick, 2000)'
_computing_structure_solution 'SHELXTL V 6.12 (Sheldrick, 2000)'
_diffrn_ambient_temperature 294(2)
_diffrn_detector_area_resol_mean 0.661
_diffrn_measured_fraction_theta_full 0.993
_diffrn_measured_fraction_theta_max 0.993
_diffrn_measurement_device_type 'Bruker Smart Apex CCD diffractometer'
_diffrn_measurement_method \w-scans
_diffrn_radiation_monochromator graphite
_diffrn_radiation_source 'fine-focus sealed tube'
_diffrn_radiation_type MoK\a
_diffrn_radiation_wavelength 0.71073
_diffrn_reflns_av_R_equivalents 0.0462
_diffrn_reflns_av_sigmaI/netI 0.0576
_diffrn_reflns_limit_h_max 11
_diffrn_reflns_limit_h_min -11
_diffrn_reflns_limit_k_max 17
_diffrn_reflns_limit_k_min -17
_diffrn_reflns_limit_l_max 20
_diffrn_reflns_limit_l_min -19
_diffrn_reflns_number 21258
_diffrn_reflns_theta_full 25.40
_diffrn_reflns_theta_max 25.40
_diffrn_reflns_theta_min 1.29
_diffrn_standards_decay_% 0
_exptl_absorpt_coefficient_mu 3.787
_exptl_absorpt_correction_T_max 0.7409
_exptl_absorpt_correction_T_min 0.6003
_exptl_absorpt_correction_type multi-scan
_exptl_absorpt_process_details '(Sheldrick, 2004)'
_exptl_crystal_colour colorless
_exptl_crystal_density_diffrn 1.473
_exptl_crystal_density_method 'not measured'
_exptl_crystal_description prism
_exptl_crystal_F_000 992
_exptl_crystal_size_max 0.228
_exptl_crystal_size_mid 0.104
_exptl_crystal_size_min 0.078
_refine_diff_density_max 0.936
_refine_diff_density_min -0.589
_refine_diff_density_rms 0.088
_refine_ls_extinction_method none
_refine_ls_goodness_of_fit_ref 1.028
_refine_ls_hydrogen_treatment mixed
_refine_ls_matrix_type full
_refine_ls_number_parameters 473
_refine_ls_number_reflns 7832
_refine_ls_number_restraints 28
_refine_ls_restrained_S_all 1.026
_refine_ls_R_factor_all 0.0559
_refine_ls_R_factor_gt 0.0407
_refine_ls_shift/su_max 0.001
_refine_ls_shift/su_mean 0.000
_refine_ls_structure_factor_coef Fsqd
_refine_ls_weighting_details 'calc w=1/[\s^2^(Fo^2^)+(0.0378P)^2^+1.7188P] where P=(Fo^2^+2Fc^2^)/3'
_refine_ls_weighting_scheme calc
_refine_ls_wR_factor_gt 0.0914
_refine_ls_wR_factor_ref 0.0982
_reflns_number_gt 6220
_reflns_number_total 7832
_reflns_threshold_expression >2sigma(I)
_cod_data_source_file cg0704908-file010.cif
_cod_data_source_block 032DLG06
_cod_depositor_comments
;
The following automatic conversions were performed:

'_symmetry_cell_setting' value 'Triclinic' changed to 'triclinic'
according to /home/saulius/struct/CIF-dictionaries/cif_core.dic
dictionary named 'cif_core.dic' version 2.4.1 from 2010-06-29.

Automatic conversion script
Id: cif_fix_values 1715 2011-07-08 13:25:40Z adriana 
;
_cod_database_code 4503118

loop_
_symmetry_equiv_pos_as_xyz
'x, y, z'
'-x, -y, -z'

loop_
_atom_site_label
_atom_site_type_symbol
_atom_site_fract_x
_atom_site_fract_y
_atom_site_fract_z
_atom_site_U_iso_or_equiv
_atom_site_adp_type
_atom_site_occupancy
_atom_site_symmetry_multiplicity
_atom_site_calc_flag
_atom_site_refinement_flags
Br1 Br 0.70398(4) 0.45477(3) 0.89256(2) 0.02899(11) Uani 1 1 d .
Br2 Br 0.49903(5) 0.14027(3) 0.65037(3) 0.04127(13) Uani 1 1 d .
Br3 Br 0.20511(4) 0.54592(3) 0.60433(2) 0.02676(11) Uani 1 1 d .
Br4 Br 0.05091(6) 0.87263(3) 0.84389(3) 0.05030(15) Uani 1 1 d .
N1A N 0.5299(3) 0.8033(2) 0.05044(19) 0.0228(7) Uani 1 1 d .
N2A N 0.7682(3) 0.58795(19) 0.19276(18) 0.0183(6) Uani 1 1 d .
C1A C 0.6795(4) 0.7798(2) 0.0868(2) 0.0181(7) Uani 1 1 d .
C2A C 0.6521(3) 0.6973(2) 0.1221(2) 0.0173(7) Uani 1 1 d .
H2A H 0.5794 0.7161 0.1674 0.021 Uiso 1 1 calc R
H2B H 0.6127 0.6408 0.0767 0.021 Uiso 1 1 calc R
C3A C 0.7958(4) 0.6727(2) 0.1574(2) 0.0174(7) Uani 1 1 d .
C4A C 0.9089(4) 0.6432(2) 0.0873(2) 0.0196(7) Uani 1 1 d .
H4A H 0.8727 0.5861 0.0415 0.024 Uiso 1 1 calc R
H4B H 1.0017 0.6272 0.1104 0.024 Uiso 1 1 calc R
C5A C 0.9356(4) 0.7256(2) 0.0519(2) 0.0196(7) Uani 1 1 d .
C6A C 0.9923(4) 0.8125(3) 0.1238(2) 0.0231(8) Uani 1 1 d .
H6A H 1.0856 0.7970 0.1468 0.028 Uiso 1 1 calc R
H6B H 1.0112 0.8660 0.1019 0.028 Uiso 1 1 calc R
C7A C 0.8817(4) 0.8423(2) 0.1940(2) 0.0235(8) Uani 1 1 d .
C8A C 0.7388(4) 0.8671(2) 0.1579(2) 0.0233(8) Uani 1 1 d .
H8A H 0.7563 0.9205 0.1356 0.028 Uiso 1 1 calc R
H8B H 0.6662 0.8874 0.2030 0.028 Uiso 1 1 calc R
C9A C 0.7901(4) 0.7493(2) 0.0163(2) 0.0200(8) Uani 1 1 d .
H9A H 0.8061 0.8013 -0.0079 0.024 Uiso 1 1 calc R
H9B H 0.7519 0.6925 -0.0292 0.024 Uiso 1 1 calc R
C10A C 0.8541(4) 0.7596(2) 0.2288(2) 0.0210(8) Uani 1 1 d .
H10A H 0.9462 0.7437 0.2526 0.025 Uiso 1 1 calc R
H10B H 0.7822 0.7784 0.2744 0.025 Uiso 1 1 calc R
C11A C 0.9377(5) 0.9285(3) 0.2666(3) 0.0373(10) Uani 1 1 d .
H11A H 0.8663 0.9445 0.3118 0.056 Uiso 1 1 calc R
H11B H 0.9517 0.9829 0.2461 0.056 Uiso 1 1 calc R
H11C H 1.0310 0.9135 0.2885 0.056 Uiso 1 1 calc R
C12A C 1.0462(4) 0.6947(3) -0.0182(3) 0.0299(9) Uani 1 1 d .
H12A H 1.1381 0.6789 0.0047 0.045 Uiso 1 1 calc R
H12B H 1.0638 0.7466 -0.0414 0.045 Uiso 1 1 calc R
H12C H 1.0079 0.6385 -0.0631 0.045 Uiso 1 1 calc R
C13A C 0.4093(4) 0.8149(3) 0.1123(3) 0.0300(9) Uani 1 1 d .
H13A H 0.3769 0.7521 0.1135 0.045 Uiso 1 1 calc R
H13B H 0.3272 0.8467 0.0952 0.045 Uiso 1 1 calc R
H13C H 0.4451 0.8534 0.1687 0.045 Uiso 1 1 calc R
C14A C 0.5420(5) 0.8965(3) 0.0321(3) 0.0438(12) Uani 1 1 d .
H14A H 0.5600 0.9487 0.0851 0.066 Uiso 1 1 calc R
H14B H 0.4507 0.9074 0.0055 0.066 Uiso 1 1 calc R
H14C H 0.6231 0.8939 -0.0060 0.066 Uiso 1 1 calc R
C15A C 0.4816(4) 0.7276(3) -0.0291(3) 0.0372(10) Uani 1 1 d .
H15A H 0.3824 0.7406 -0.0448 0.056 Uiso 1 1 calc R
H15B H 0.4826 0.6655 -0.0201 0.056 Uiso 1 1 calc R
H15C H 0.5483 0.7272 -0.0744 0.056 Uiso 1 1 calc R
C16A C 0.6654(4) 0.6143(3) 0.2654(2) 0.0274(9) Uani 1 1 d .
H16A H 0.7016 0.6725 0.3087 0.041 Uiso 1 1 calc R
H16B H 0.6594 0.5624 0.2896 0.041 Uiso 1 1 calc R
H16C H 0.5682 0.6253 0.2452 0.041 Uiso 1 1 calc R
C17A C 0.9084(4) 0.5573(3) 0.2230(3) 0.0280(9) Uani 1 1 d .
H17A H 0.8875 0.5079 0.2488 0.042 Uiso 1 1 calc R
H17B H 0.9566 0.6122 0.2649 0.042 Uiso 1 1 calc R
H17C H 0.9728 0.5318 0.1750 0.042 Uiso 1 1 calc R
C18A C 0.7011(4) 0.5017(2) 0.1271(2) 0.0258(8) Uani 1 1 d .
H18A H 0.7037 0.4472 0.1481 0.039 Uiso 1 1 calc R
H18B H 0.7565 0.4873 0.0750 0.039 Uiso 1 1 calc R
H18C H 0.5996 0.5146 0.1157 0.039 Uiso 1 1 calc R
N1B N 0.9788(3) 0.7898(2) 0.53534(19) 0.0236(7) Uani 1 1 d .
N2B N 0.7397(3) 0.59909(19) 0.70047(17) 0.0174(6) Uani 1 1 d .
C1B C 0.8311(3) 0.7720(2) 0.5756(2) 0.0179(7) Uani 1 1 d .
C2B C 0.8566(4) 0.6953(2) 0.6179(2) 0.0186(7) Uani 1 1 d .
H2C H 0.9342 0.7171 0.6622 0.022 Uiso 1 1 calc R
H2D H 0.8883 0.6357 0.5754 0.022 Uiso 1 1 calc R
C3B C 0.7128(4) 0.6772(2) 0.6573(2) 0.0170(7) Uani 1 1 d .
C4B C 0.5946(4) 0.6427(2) 0.5885(2) 0.0191(7) Uani 1 1 d .
H4C H 0.5025 0.6300 0.6136 0.023 Uiso 1 1 calc R
H4D H 0.6246 0.5825 0.5461 0.023 Uiso 1 1 calc R
C5B C 0.5697(4) 0.7182(2) 0.5456(2) 0.0191(7) Uani 1 1 d .
C6B C 0.5230(4) 0.8106(3) 0.6118(2) 0.0266(8) Uani 1 1 d .
H6C H 0.5064 0.8598 0.5844 0.032 Uiso 1 1 calc R
H6D H 0.4300 0.7993 0.6368 0.032 Uiso 1 1 calc R
C7B C 0.6395(4) 0.8461(2) 0.6811(2) 0.0239(8) Uani 1 1 d .
C8B C 0.7824(4) 0.8645(2) 0.6416(2) 0.0240(8) Uani 1 1 d .
H8C H 0.8593 0.8878 0.6862 0.029 Uiso 1 1 calc R
H8D H 0.7675 0.9141 0.6145 0.029 Uiso 1 1 calc R
C9B C 0.7125(4) 0.7365(2) 0.5065(2) 0.0197(7) Uani 1 1 d .
H9C H 0.7438 0.6770 0.4638 0.024 Uiso 1 1 calc R
H9D H 0.6971 0.7848 0.4780 0.024 Uiso 1 1 calc R
C10B C 0.6662(4) 0.7696(2) 0.7235(2) 0.0220(8) Uani 1 1 d .
H10C H 0.7436 0.7921 0.7679 0.026 Uiso 1 1 calc R
H10D H 0.5757 0.7579 0.7505 0.026 Uiso 1 1 calc R
C11B C 0.4532(4) 0.6820(3) 0.4757(2) 0.0294(9) Uani 1 1 d .
H11D H 0.3636 0.6653 0.4996 0.044 Uiso 1 1 calc R
H11E H 0.4886 0.6254 0.4322 0.044 Uiso 1 1 calc R
H11F H 0.4327 0.7318 0.4506 0.044 Uiso 1 1 calc R
C12B C 0.5923(5) 0.9370(3) 0.7480(3) 0.0415(11) Uani 1 1 d .
H12D H 0.5017 0.9244 0.7734 0.062 Uiso 1 1 calc R
H12E H 0.5758 0.9865 0.7219 0.062 Uiso 1 1 calc R
H12F H 0.6691 0.9586 0.7920 0.062 Uiso 1 1 calc R
C13B C 1.0259(5) 0.7028(3) 0.4673(3) 0.0449(12) Uani 1 1 d .
H13D H 1.0460 0.6522 0.4916 0.067 Uiso 1 1 calc R
H13E H 1.1145 0.7177 0.4416 0.067 Uiso 1 1 calc R
H13F H 0.9479 0.6815 0.4241 0.067 Uiso 1 1 calc R
C14B C 1.1026(4) 0.8168(3) 0.5985(3) 0.0383(10) Uani 1 1 d .
H14D H 1.0700 0.8644 0.6504 0.057 Uiso 1 1 calc R
H14E H 1.1838 0.8434 0.5752 0.057 Uiso 1 1 calc R
H14F H 1.1350 0.7601 0.6113 0.057 Uiso 1 1 calc R
C15B C 0.9643(5) 0.8686(4) 0.4980(4) 0.078(2) Uani 1 1 d .
H15D H 1.0558 0.8762 0.4710 0.116 Uiso 1 1 calc R
H15E H 0.9433 0.9281 0.5428 0.116 Uiso 1 1 calc R
H15F H 0.8844 0.8530 0.4558 0.116 Uiso 1 1 calc R
C16B C 0.8061(4) 0.5110(2) 0.6412(2) 0.0248(8) Uani 1 1 d .
H16D H 0.8045 0.4601 0.6668 0.037 Uiso 1 1 calc R
H16E H 0.9073 0.5251 0.6303 0.037 Uiso 1 1 calc R
H16F H 0.7497 0.4903 0.5878 0.037 Uiso 1 1 calc R
C17B C 0.5959(4) 0.5684(3) 0.7285(2) 0.0262(9) Uani 1 1 d .
H17D H 0.5445 0.6248 0.7629 0.039 Uiso 1 1 calc R
H17E H 0.6149 0.5262 0.7620 0.039 Uiso 1 1 calc R
H17F H 0.5354 0.5344 0.6787 0.039 Uiso 1 1 calc R
C18B C 0.8382(4) 0.6334(3) 0.7770(2) 0.0271(8) Uani 1 1 d .
H18D H 0.9319 0.6551 0.7615 0.041 Uiso 1 1 calc R
H18E H 0.8548 0.5811 0.7999 0.041 Uiso 1 1 calc R
H18F H 0.7926 0.6863 0.8199 0.041 Uiso 1 1 calc R
O1 O 0.7873(4) 0.2987(3) 0.7049(2) 0.0507(9) Uani 1 1 d D
H1A H 0.761(6) 0.323(4) 0.752(2) 0.076 Uiso 1 1 d D
H1B H 0.731(5) 0.255(3) 0.694(4) 0.076 Uiso 1 1 d D
O2 O 0.2846(4) 0.9739(3) 0.5079(3) 0.0598(10) Uani 1 1 d D
H2E H 0.334(6) 0.954(4) 0.467(3) 0.090 Uiso 1 1 d D
H2F H 0.334(6) 1.010(4) 0.544(3) 0.090 Uiso 1 1 d D
O3 O 0.2988(4) 0.6968(3) 0.7952(2) 0.0547(9) Uani 1 1 d D
H3A H 0.266(6) 0.664(4) 0.751(2) 0.082 Uiso 1 1 d D
H3B H 0.259(6) 0.746(3) 0.804(4) 0.082 Uiso 1 1 d D
O4 O 0.7941(4) 0.0148(3) 0.9649(2) 0.0581(10) Uani 1 1 d D
H4E H 0.863(5) -0.016(4) 0.944(4) 0.087 Uiso 1 1 d D
H4F H 0.828(7) 0.042(4) 1.011(2) 0.087 Uiso 1 1 d D

loop_
_atom_site_aniso_label
_atom_site_aniso_U_11
_atom_site_aniso_U_22
_atom_site_aniso_U_33
_atom_site_aniso_U_23
_atom_site_aniso_U_13
_atom_site_aniso_U_12
Br1 0.0246(2) 0.0352(2) 0.0307(2) 0.01581(18) -0.00413(16) -0.00108(16)
Br2 0.0599(3) 0.0324(2) 0.0327(2) 0.0115(2) 0.0119(2) 0.0044(2)
Br3 0.0227(2) 0.0307(2) 0.0299(2) 0.01393(17) 0.00182(16) 0.00033(15)
Br4 0.0774(4) 0.0344(2) 0.0384(3) 0.0110(2) -0.0092(2) 0.0070(2)
N1A 0.0191(15) 0.0258(16) 0.0280(18) 0.0149(14) 0.0003(13) 0.0035(13)
N2A 0.0180(15) 0.0194(15) 0.0191(16) 0.0082(13) -0.0006(12) 0.0013(12)
C1A 0.0168(17) 0.0183(17) 0.0210(19) 0.0087(15) -0.0025(14) 0.0014(14)
C2A 0.0146(17) 0.0176(17) 0.0197(18) 0.0061(15) -0.0006(14) -0.0009(14)
C3A 0.0198(18) 0.0158(17) 0.0172(18) 0.0064(15) -0.0010(14) -0.0019(14)
C4A 0.0160(17) 0.0206(18) 0.0224(19) 0.0072(16) 0.0003(15) 0.0035(14)
C5A 0.0164(17) 0.0217(18) 0.0231(19) 0.0104(16) 0.0032(15) 0.0023(14)
C6A 0.0174(18) 0.028(2) 0.028(2) 0.0138(17) -0.0030(15) -0.0061(15)
C7A 0.0256(19) 0.0218(19) 0.022(2) 0.0052(16) -0.0015(16) -0.0057(15)
C8A 0.027(2) 0.0186(18) 0.025(2) 0.0076(16) 0.0016(16) -0.0001(15)
C9A 0.0195(18) 0.0218(18) 0.0201(19) 0.0087(16) 0.0010(15) 0.0004(15)
C10A 0.0244(19) 0.0190(18) 0.0190(19) 0.0056(16) -0.0015(15) -0.0015(15)
C11A 0.047(3) 0.028(2) 0.033(2) 0.0057(19) -0.006(2) -0.0138(19)
C12A 0.022(2) 0.039(2) 0.032(2) 0.0169(19) 0.0102(17) 0.0064(17)
C13A 0.0199(19) 0.037(2) 0.035(2) 0.0129(19) 0.0063(17) 0.0085(17)
C14A 0.028(2) 0.050(3) 0.070(3) 0.043(3) -0.002(2) 0.003(2)
C15A 0.026(2) 0.056(3) 0.026(2) 0.007(2) -0.0076(18) 0.008(2)
C16A 0.027(2) 0.028(2) 0.032(2) 0.0161(18) 0.0085(17) 0.0022(16)
C17A 0.0230(19) 0.034(2) 0.032(2) 0.0177(19) -0.0030(17) 0.0003(17)
C18A 0.033(2) 0.0182(18) 0.025(2) 0.0058(16) -0.0081(17) -0.0053(16)
N1B 0.0173(15) 0.0308(17) 0.0297(18) 0.0194(15) -0.0007(13) -0.0034(13)
N2B 0.0150(14) 0.0214(15) 0.0175(15) 0.0088(13) -0.0011(12) 0.0004(12)
C1B 0.0115(16) 0.0218(18) 0.0221(19) 0.0096(16) -0.0016(14) -0.0024(14)
C2B 0.0172(17) 0.0190(18) 0.0214(19) 0.0093(15) -0.0005(15) -0.0008(14)
C3B 0.0155(17) 0.0182(17) 0.0191(18) 0.0085(15) -0.0002(14) 0.0028(14)
C4B 0.0167(17) 0.0200(18) 0.0213(19) 0.0078(15) -0.0023(14) -0.0029(14)
C5B 0.0146(17) 0.0269(19) 0.0181(18) 0.0111(16) -0.0065(14) -0.0013(14)
C6B 0.0224(19) 0.027(2) 0.034(2) 0.0156(18) 0.0002(17) 0.0065(16)
C7B 0.030(2) 0.0196(18) 0.021(2) 0.0050(16) 0.0005(16) 0.0089(16)
C8B 0.029(2) 0.0161(18) 0.025(2) 0.0054(16) -0.0051(16) -0.0033(15)
C9B 0.0189(18) 0.0220(18) 0.0187(19) 0.0073(16) -0.0018(15) -0.0022(14)
C10B 0.0231(19) 0.0235(19) 0.0194(19) 0.0067(16) 0.0001(15) 0.0045(15)
C11B 0.0208(19) 0.044(2) 0.028(2) 0.0187(19) -0.0098(16) -0.0060(17)
C12B 0.053(3) 0.026(2) 0.039(3) 0.002(2) -0.001(2) 0.016(2)
C13B 0.028(2) 0.062(3) 0.029(2) -0.006(2) 0.0114(19) -0.014(2)
C14B 0.018(2) 0.044(3) 0.041(3) -0.001(2) -0.0044(18) -0.0085(18)
C15B 0.030(3) 0.112(5) 0.147(6) 0.119(5) 0.010(3) 0.001(3)
C16B 0.0254(19) 0.0195(18) 0.032(2) 0.0114(17) 0.0056(17) 0.0022(15)
C17B 0.0186(18) 0.036(2) 0.032(2) 0.0209(19) 0.0041(16) -0.0001(16)
C18B 0.030(2) 0.030(2) 0.024(2) 0.0131(18) -0.0077(17) -0.0016(17)
O1 0.0391(19) 0.071(3) 0.0377(19) 0.0118(19) 0.0048(16) -0.0080(17)
O2 0.0324(19) 0.062(2) 0.073(3) 0.005(2) 0.0156(18) -0.0038(16)
O3 0.051(2) 0.063(2) 0.043(2) 0.0063(19) -0.0083(17) 0.0200(19)
O4 0.0301(18) 0.091(3) 0.055(2) 0.026(2) -0.0067(17) -0.0040(18)

loop_
_atom_type_symbol
_atom_type_description
_atom_type_scat_dispersion_real
_atom_type_scat_dispersion_imag
_atom_type_scat_source
C C 0.0033 0.0016 'International Tables Vol C Tables 4.2.6.8 and 6.1.1.4'
H H 0.0000 0.0000 'International Tables Vol C Tables 4.2.6.8 and 6.1.1.4'
N N 0.0061 0.0033 'International Tables Vol C Tables 4.2.6.8 and 6.1.1.4'
O O 0.0106 0.0060 'International Tables Vol C Tables 4.2.6.8 and 6.1.1.4'
Br Br -0.2901 2.4595 'International Tables Vol C Tables 4.2.6.8 and 6.1.1.4'

loop_
_geom_angle_atom_site_label_1
_geom_angle_atom_site_label_2
_geom_angle_atom_site_label_3
_geom_angle
C15A N1A C13A 107.3(3)
C15A N1A C14A 108.1(3)
C13A N1A C14A 106.2(3)
C15A N1A C1A 112.4(3)
C13A N1A C1A 111.9(3)
C14A N1A C1A 110.6(3)
C17A N2A C16A 107.8(3)
C17A N2A C18A 107.2(3)
C16A N2A C18A 106.3(3)
C17A N2A C3A 111.0(3)
C16A N2A C3A 111.9(3)
C18A N2A C3A 112.3(3)
C9A C1A C8A 109.9(3)
C9A C1A C2A 109.2(3)
C8A C1A C2A 109.4(3)
C9A C1A N1A 109.8(3)
C8A C1A N1A 110.3(3)
C2A C1A N1A 108.2(3)
C3A C2A C1A 109.2(3)
C2A C3A C10A 109.5(3)
C2A C3A C4A 110.0(3)
C10A C3A C4A 109.4(3)
C2A C3A N2A 109.3(2)
C10A C3A N2A 109.4(3)
C4A C3A N2A 109.3(3)
C3A C4A C5A 109.6(3)
C12A C5A C6A 111.1(3)
C12A C5A C4A 108.8(3)
C6A C5A C4A 108.5(3)
C12A C5A C9A 109.9(3)
C6A C5A C9A 109.6(3)
C4A C5A C9A 108.9(3)
C7A C6A C5A 110.7(3)
C6A C7A C11A 111.2(3)
C6A C7A C8A 108.9(3)
C11A C7A C8A 109.4(3)
C6A C7A C10A 109.4(3)
C11A C7A C10A 108.4(3)
C8A C7A C10A 109.6(3)
C7A C8A C1A 109.7(3)
C1A C9A C5A 109.7(3)
C3A C10A C7A 109.3(3)
C13B N1B C14B 105.9(3)
C13B N1B C15B 108.0(4)
C14B N1B C15B 107.3(3)
C13B N1B C1B 111.9(3)
C14B N1B C1B 112.4(3)
C15B N1B C1B 111.0(3)
C18B N2B C16B 107.3(3)
C18B N2B C17B 107.2(3)
C16B N2B C17B 106.9(3)
C18B N2B C3B 112.9(3)
C16B N2B C3B 112.2(2)
C17B N2B C3B 110.1(2)
C9B C1B C8B 109.6(3)
C9B C1B C2B 109.2(3)
C8B C1B C2B 109.8(3)
C9B C1B N1B 109.8(3)
C8B C1B N1B 110.1(3)
C2B C1B N1B 108.3(3)
C1B C2B C3B 108.7(3)
C4B C3B C10B 109.9(3)
C4B C3B C2B 109.6(3)
C10B C3B C2B 109.4(3)
C4B C3B N2B 109.9(3)
C10B C3B N2B 109.6(3)
C2B C3B N2B 108.4(2)
C3B C4B C5B 109.9(3)
C11B C5B C4B 109.4(3)
C11B C5B C6B 111.0(3)
C4B C5B C6B 109.1(3)
C11B C5B C9B 109.0(3)
C4B C5B C9B 109.1(3)
C6B C5B C9B 109.2(3)
C7B C6B C5B 110.6(3)
C6B C7B C12B 110.9(3)
C6B C7B C8B 108.9(3)
C12B C7B C8B 110.0(3)
C6B C7B C10B 109.7(3)
C12B C7B C10B 108.6(3)
C8B C7B C10B 108.6(3)
C7B C8B C1B 109.7(3)
C1B C9B C5B 109.7(3)
C3B C10B C7B 109.6(3)

loop_
_geom_bond_atom_site_label_1
_geom_bond_atom_site_label_2
_geom_bond_distance
N1A C15A 1.493(5)
N1A C13A 1.499(4)
N1A C14A 1.512(5)
N1A C1A 1.578(4)
N2A C17A 1.501(4)
N2A C16A 1.502(4)
N2A C18A 1.506(4)
N2A C3A 1.570(4)
C1A C9A 1.526(5)
C1A C8A 1.533(5)
C1A C2A 1.540(4)
C2A C3A 1.529(5)
C3A C10A 1.529(5)
C3A C4A 1.536(5)
C4A C5A 1.538(4)
C5A C12A 1.522(5)
C5A C6A 1.530(5)
C5A C9A 1.539(5)
C6A C7A 1.522(5)
C7A C11A 1.527(5)
C7A C8A 1.530(5)
C7A C10A 1.536(5)
N1B C13B 1.494(5)
N1B C14B 1.495(5)
N1B C15B 1.497(5)
N1B C1B 1.577(4)
N2B C18B 1.497(5)
N2B C16B 1.506(4)
N2B C17B 1.517(4)
N2B C3B 1.569(4)
C1B C9B 1.529(5)
C1B C8B 1.536(5)
C1B C2B 1.538(4)
C2B C3B 1.540(4)
C3B C4B 1.523(5)
C3B C10B 1.530(5)
C4B C5B 1.528(5)
C5B C11B 1.526(5)
C5B C6B 1.530(5)
C5B C9B 1.531(5)
C6B C7B 1.519(5)
C7B C12B 1.522(5)
C7B C8B 1.535(5)
C7B C10B 1.539(5)

loop_
_geom_hbond_atom_site_label_D
_geom_hbond_atom_site_label_H
_geom_hbond_atom_site_label_A
_geom_hbond_distance_DH
_geom_hbond_distance_HA
_geom_hbond_distance_DA
_geom_hbond_angle_DHA
_geom_hbond_site_symmetry_A
O1 H1A Br1 0.80(2) 2.59(3) 3.353(4) 159(6) .
O1 H1B Br2 0.80(2) 2.64(3) 3.418(3) 166(6) .
O2 H2E Br2 0.80(2) 2.56(3) 3.344(4) 167(6) 2_666
O2 H2F Br2 0.80(2) 2.61(3) 3.397(4) 173(6) 1_565
O3 H3A Br3 0.80(2) 2.55(3) 3.344(4) 170(6) .
O3 H3B Br4 0.79(2) 2.63(3) 3.386(3) 160(6) .
O4 H4E Br4 0.80(2) 2.62(3) 3.408(4) 167(6) 1_645
O4 H4F Br4 0.80(2) 2.57(2) 3.372(4) 177(6) 2_667

loop_
_geom_torsion_atom_site_label_1
_geom_torsion_atom_site_label_2
_geom_torsion_atom_site_label_3
_geom_torsion_atom_site_label_4
_geom_torsion
C15A N1A C1A C9A 47.9(4)
C13A N1A C1A C9A 168.7(3)
C14A N1A C1A C9A -73.1(4)
C15A N1A C1A C8A 169.2(3)
C13A N1A C1A C8A -70.0(3)
C14A N1A C1A C8A 48.2(4)
C15A N1A C1A C2A -71.2(3)
C13A N1A C1A C2A 49.6(4)
C14A N1A C1A C2A 167.8(3)
C9A C1A C2A C3A 60.2(4)
C8A C1A C2A C3A -60.1(3)
N1A C1A C2A C3A 179.7(3)
C1A C2A C3A C10A 60.7(3)
C1A C2A C3A C4A -59.6(3)
C1A C2A C3A N2A -179.5(3)
C17A N2A C3A C2A 176.4(3)
C16A N2A C3A C2A -63.1(3)
C18A N2A C3A C2A 56.4(3)
C17A N2A C3A C10A -63.8(3)
C16A N2A C3A C10A 56.7(4)
C18A N2A C3A C10A 176.2(3)
C17A N2A C3A C4A 55.9(4)
C16A N2A C3A C4A 176.4(3)
C18A N2A C3A C4A -64.1(3)
C2A C3A C4A C5A 59.5(4)
C10A C3A C4A C5A -60.8(4)
N2A C3A C4A C5A 179.5(3)
C3A C4A C5A C12A -179.2(3)
C3A C4A C5A C6A 59.8(3)
C3A C4A C5A C9A -59.4(4)
C12A C5A C6A C7A -179.4(3)
C4A C5A C6A C7A -59.9(4)
C9A C5A C6A C7A 58.9(4)
C5A C6A C7A C11A 179.5(3)
C5A C6A C7A C8A -59.8(4)
C5A C6A C7A C10A 59.9(4)
C6A C7A C8A C1A 60.1(3)
C11A C7A C8A C1A -178.2(3)
C10A C7A C8A C1A -59.5(4)
C9A C1A C8A C7A -60.3(4)
C2A C1A C8A C7A 59.6(4)
N1A C1A C8A C7A 178.5(3)
C8A C1A C9A C5A 58.9(3)
C2A C1A C9A C5A -61.1(4)
N1A C1A C9A C5A -179.6(3)
C12A C5A C9A C1A 179.8(3)
C6A C5A C9A C1A -57.9(3)
C4A C5A C9A C1A 60.7(4)
C2A C3A C10A C7A -60.5(4)
C4A C3A C10A C7A 60.1(4)
N2A C3A C10A C7A 179.8(3)
C6A C7A C10A C3A -59.4(4)
C11A C7A C10A C3A 179.2(3)
C8A C7A C10A C3A 59.9(4)
C13B N1B C1B C9B -56.1(4)
C14B N1B C1B C9B -175.2(3)
C15B N1B C1B C9B 64.7(4)
C13B N1B C1B C8B -176.9(3)
C14B N1B C1B C8B 64.1(4)
C15B N1B C1B C8B -56.1(4)
C13B N1B C1B C2B 63.0(4)
C14B N1B C1B C2B -56.0(4)
C15B N1B C1B C2B -176.2(4)
C9B C1B C2B C3B -60.4(3)
C8B C1B C2B C3B 59.8(3)
N1B C1B C2B C3B -179.9(3)
C1B C2B C3B C4B 60.2(3)
C1B C2B C3B C10B -60.3(3)
C1B C2B C3B N2B -179.9(3)
C18B N2B C3B C4B -171.5(3)
C16B N2B C3B C4B 67.1(3)
C17B N2B C3B C4B -51.8(3)
C18B N2B C3B C10B -50.6(3)
C16B N2B C3B C10B -171.9(3)
C17B N2B C3B C10B 69.1(3)
C18B N2B C3B C2B 68.8(3)
C16B N2B C3B C2B -52.6(3)
C17B N2B C3B C2B -171.5(3)
C10B C3B C4B C5B 60.0(3)
C2B C3B C4B C5B -60.2(3)
N2B C3B C4B C5B -179.3(3)
C3B C4B C5B C11B 178.9(3)
C3B C4B C5B C6B -59.5(4)
C3B C4B C5B C9B 59.8(4)
C11B C5B C6B C7B 180.0(3)
C4B C5B C6B C7B 59.4(4)
C9B C5B C6B C7B -59.9(4)
C5B C6B C7B C12B -178.9(3)
C5B C6B C7B C8B 59.9(4)
C5B C6B C7B C10B -58.9(4)
C6B C7B C8B C1B -59.5(4)
C12B C7B C8B C1B 178.7(3)
C10B C7B C8B C1B 59.9(4)
C9B C1B C8B C7B 59.7(4)
C2B C1B C8B C7B -60.2(4)
N1B C1B C8B C7B -179.4(3)
C8B C1B C9B C5B -59.5(3)
C2B C1B C9B C5B 60.8(4)
N1B C1B C9B C5B 179.4(3)
C11B C5B C9B C1B -179.5(3)
C4B C5B C9B C1B -60.1(4)
C6B C5B C9B C1B 59.1(4)
C4B C3B C10B C7B -59.0(4)
C2B C3B C10B C7B 61.4(4)
N2B C3B C10B C7B -179.9(3)
C6B C7B C10B C3B 58.3(4)
C12B C7B C10B C3B 179.6(3)
C8B C7B C10B C3B -60.7(4)
